data_7035346
loop_
_publ_author_name
'Yu, S.'
'Dudkina, Y.'
'Wang, H.'
'Kholin, K. V.'
'Kadirov, M. K.'
'Budnikova, Y. H.'
'Vicic, D. A.'

_publ_section_title
;
 Accessing perfluoroalkyl nickel(ii), (iii), and (iv) complexes bearing a
 readily attached [C4F8] ligand.
;
_journal_issue 45
_journal_name_full 'Dalton transactions (Cambridge, England : 2003)'
_journal_page_first 19443
_journal_page_last 19446
_journal_paper_doi 10.1039/c5dt01771h
_journal_volume 44
_journal_year 2015
_chemical_formula_sum 'C29 H22 F16 N4 Ni2 O'
_chemical_formula_weight 863.92
_chemical_name_systematic
;
 ?
;
_space_group_crystal_system triclinic
_space_group_IT_number 2
_space_group_name_Hall '-P 1'
_space_group_name_H-M_alt 'P -1'
_symmetry_space_group_name_Hall '-P 1'
_symmetry_space_group_name_H-M 'P -1'
_atom_sites_solution_hydrogens geom
_audit_creation_method SHELXL-2013
_audit_update_record
;
2015-06-02 deposited with the CCDC.
2015-06-05 downloaded from the CCDC.
;
_cell_angle_alpha 98.828(8)
_cell_angle_beta 104.504(8)
_cell_angle_gamma 98.746(8)
_cell_formula_units_Z 2
_cell_length_a 10.262(3)
_cell_length_b 11.987(4)
_cell_length_c 13.409(4)
_cell_measurement_reflns_used 9909
_cell_measurement_temperature 130(2)
_cell_measurement_theta_max 29.445
_cell_measurement_theta_min 2.912
_cell_volume 1546.4(8)
_computing_cell_refinement 'Bruker SAINT'
_computing_data_collection 'Bruker Apex2 software'
_computing_data_reduction 'Bruker SAINT'
_computing_molecular_graphics 'Bruker SHELXTL'
_computing_publication_material 'Bruker SHELXTL'
_computing_structure_refinement 'SHELXL-2013 (Sheldrick, 2013)'
_computing_structure_solution 'Bruker Apex2 software'
_diffrn_ambient_temperature 130(2)
_diffrn_measured_fraction_theta_full 0.994
_diffrn_measured_fraction_theta_max 0.995
_diffrn_measurement_device_type 'Bruker D8 Quest CMOS Diffratometer'
_diffrn_radiation_type MoK\a
_diffrn_radiation_wavelength 0.71073
_diffrn_reflns_av_R_equivalents 0.0564
_diffrn_reflns_av_unetI/netI 0.0521
_diffrn_reflns_laue_measured_fraction_full 0.994
_diffrn_reflns_laue_measured_fraction_max 0.995
_diffrn_reflns_limit_h_max 12
_diffrn_reflns_limit_h_min -12
_diffrn_reflns_limit_k_max 14
_diffrn_reflns_limit_k_min -14
_diffrn_reflns_limit_l_max 16
_diffrn_reflns_limit_l_min -16
_diffrn_reflns_number 24925
_diffrn_reflns_point_group_measured_fraction_full 0.994
_diffrn_reflns_point_group_measured_fraction_max 0.995
_diffrn_reflns_theta_full 25.242
_diffrn_reflns_theta_max 26.371
_diffrn_reflns_theta_min 3.052
_exptl_absorpt_coefficient_mu 1.348
_exptl_absorpt_correction_T_max 0.9360
_exptl_absorpt_correction_T_min 0.7560
_exptl_absorpt_correction_type multi-scan
_exptl_absorpt_process_details Bruker
_exptl_crystal_colour yellow
_exptl_crystal_density_diffrn 1.856
_exptl_crystal_description platelet
_exptl_crystal_F_000 864
_exptl_crystal_size_max 0.220
_exptl_crystal_size_mid 0.150
_exptl_crystal_size_min 0.050
_refine_diff_density_max 2.176
_refine_diff_density_min -0.994
_refine_diff_density_rms 0.207
_refine_ls_extinction_method none
_refine_ls_goodness_of_fit_ref 1.182
_refine_ls_hydrogen_treatment mixed
_refine_ls_matrix_type full
_refine_ls_number_parameters 472
_refine_ls_number_reflns 6290
_refine_ls_number_restraints 156
_refine_ls_restrained_S_all 1.169
_refine_ls_R_factor_all 0.1114
_refine_ls_R_factor_gt 0.0961
_refine_ls_shift/su_max 0.003
_refine_ls_shift/su_mean 0.000
_refine_ls_structure_factor_coef Fsqd
_refine_ls_weighting_details 'w=1/[\s^2^(Fo^2^)+(0.0001P)^2^+54.2033P] where P=(Fo^2^+2Fc^2^)/3'
_refine_ls_weighting_scheme calc
_refine_ls_wR_factor_gt 0.2744
_refine_ls_wR_factor_ref 0.2787
_reflns_Friedel_coverage 0.000
_reflns_number_gt 5156
_reflns_number_total 6290
_reflns_threshold_expression 'I > 2\s(I)'
_cod_data_source_file c5dt01771h2.cif
_cod_data_source_block Compound5
_cod_depositor_comments
;
The following automatic conversions were performed:

'_exptl_absorpt_correction_type' value 'Multi-scan' changed to
'multi-scan' according to
/usr/data/users/saulius/crontab/automatic-downloads/rss-feeds/RSC/lib/dictionaries/cif_core.dic
dictionary named 'cif_core.dic' version 2.4.2 from 2011-04-26.

Automatic conversion script
Id: cif_fix_values 3271 2015-04-21 07:52:19Z andrius 

 Adding full bibliography for 7035346--7035348.cif.
;
_cod_original_cell_volume 1546.3(8)
_cod_database_code 7035346
_shelx_space_group_comment
;
The symmetry employed for this shelxl refinement is uniquely defined
by the following loop, which should always be used as a source of
symmetry information in preference to the above space-group names.
They are only intended as comments.
;
_shelx_estimated_absorpt_t_min 0.756
_shelx_estimated_absorpt_t_max 0.936
_shelxl_version_number 2013-4

loop_
_space_group_symop_operation_xyz
'x, y, z'
'-x, -y, -z'

loop_
_atom_site_label
_atom_site_type_symbol
_atom_site_fract_x
_atom_site_fract_y
_atom_site_fract_z
_atom_site_U_iso_or_equiv
_atom_site_adp_type
_atom_site_occupancy
_atom_site_site_symmetry_order
_atom_site_calc_flag
_atom_site_refinement_flags_posn
_atom_site_refinement_flags_adp
Ni1 Ni 0.70664(13) 0.86640(11) 0.80900(10) 0.0147(3) Uani 1 1 d . U
Ni2 Ni 0.64058(13) 0.56827(11) 0.74866(10) 0.0172(3) Uani 1 1 d . U
O1 O 1.1050(14) 1.2708(14) 0.5823(12) 0.086(4) Uani 1 1 d . U
N1 N 0.9013(8) 0.8600(7) 0.8343(7) 0.0169(16) Uani 1 1 d . U
N2 N 0.7213(9) 0.7785(7) 0.9240(7) 0.0160(16) Uani 1 1 d . U
N3 N 0.4833(8) 0.6087(7) 0.7927(7) 0.0178(16) Uani 1 1 d . U
N4 N 0.6061(10) 0.6456(8) 0.6325(7) 0.0257(19) Uani 1 1 d . U
F1 F 0.5129(6) 0.9254(6) 0.9093(5) 0.0262(14) Uani 1 1 d . U
F2 F 0.4181(6) 0.8280(5) 0.7493(5) 0.0239(13) Uani 1 1 d . U
F3 F 0.6039(7) 1.1096(6) 0.8458(5) 0.0301(15) Uani 1 1 d . U
F4 F 0.3909(6) 1.0392(6) 0.7474(5) 0.0283(15) Uani 1 1 d . U
F5 F 0.5952(8) 1.1087(6) 0.6413(6) 0.0375(17) Uani 1 1 d . U
F6 F 0.4860(7) 0.9303(6) 0.5961(5) 0.0318(15) Uani 1 1 d . U
F7 F 0.7370(7) 0.9147(6) 0.6179(5) 0.0296(15) Uani 1 1 d . U
F8 F 0.8150(6) 1.0602(5) 0.7501(5) 0.0257(14) Uani 1 1 d . U
F9 F 0.6379(9) 0.4929(6) 0.9374(5) 0.0380(18) Uani 1 1 d . U
F10 F 0.5713(7) 0.3601(6) 0.7962(6) 0.0325(15) Uani 1 1 d . U
F11 F 0.8947(8) 0.5297(7) 0.9287(7) 0.048(2) Uani 1 1 d . U
F12 F 0.8219(8) 0.3449(6) 0.9085(6) 0.0410(18) Uani 1 1 d . U
F13 F 0.7724(8) 0.3205(6) 0.7003(7) 0.0400(18) Uani 1 1 d . U
F14 F 0.9755(7) 0.4221(6) 0.7766(8) 0.049(2) Uani 1 1 d . U
F15 F 0.7714(9) 0.4850(7) 0.6012(6) 0.0456(19) Uani 1 1 d . U
F16 F 0.9042(7) 0.6111(6) 0.7381(7) 0.0414(19) Uani 1 1 d . U
C1 C 0.5334(10) 0.9076(9) 0.8097(8) 0.0196(19) Uani 1 1 d . U
C2 C 0.5218(10) 1.0186(9) 0.7699(9) 0.0222(19) Uani 1 1 d . U
C3 C 0.5788(12) 1.0104(9) 0.6770(9) 0.0237(19) Uani 1 1 d . U
C4 C 0.7102(11) 0.9638(9) 0.7093(8) 0.0200(19) Uani 1 1 d . U
C5 C 0.9877(11) 0.8872(9) 0.7773(9) 0.024(2) Uani 1 1 d . U
H5A H 0.9510 0.8926 0.7061 0.029 Uiso 1 1 calc R U
C6 C 1.1290(11) 0.9077(9) 0.8196(9) 0.025(2) Uani 1 1 d . U
H6A H 1.1878 0.9258 0.7772 0.029 Uiso 1 1 calc R U
C7 C 1.1832(12) 0.9020(10) 0.9210(10) 0.027(2) Uani 1 1 d . U
H7A H 1.2799 0.9193 0.9509 0.032 Uiso 1 1 calc R U
C8 C 1.0972(11) 0.8707(10) 0.9813(9) 0.025(2) Uani 1 1 d . U
H8A H 1.1336 0.8642 1.0521 0.030 Uiso 1 1 calc R U
C9 C 0.9560(10) 0.8491(8) 0.9349(8) 0.0158(18) Uani 1 1 d . U
C10 C 0.8539(10) 0.8068(8) 0.9883(8) 0.0183(19) Uani 1 1 d . U
C11 C 0.8872(11) 0.7917(10) 1.0903(9) 0.024(2) Uani 1 1 d . U
H11A H 0.9797 0.8127 1.1329 0.029 Uiso 1 1 calc R U
C12 C 0.7840(12) 0.7454(10) 1.1298(9) 0.029(2) Uani 1 1 d . U
H12A H 0.8037 0.7378 1.2013 0.035 Uiso 1 1 calc R U
C13 C 0.6515(12) 0.7101(10) 1.0640(9) 0.026(2) Uani 1 1 d . U
H13A H 0.5802 0.6760 1.0899 0.032 Uiso 1 1 calc R U
C14 C 0.6220(10) 0.7245(8) 0.9598(8) 0.0161(18) Uani 1 1 d . U
C15 C 0.4871(10) 0.6724(8) 0.8880(8) 0.0172(18) Uani 1 1 d . U
C16 C 0.3696(11) 0.6813(10) 0.9171(9) 0.026(2) Uani 1 1 d . U
H16A H 0.3750 0.7247 0.9840 0.031 Uiso 1 1 calc R U
C17 C 0.2421(11) 0.6264(10) 0.8481(10) 0.027(2) Uani 1 1 d . U
H17A H 0.1597 0.6309 0.8673 0.032 Uiso 1 1 calc R U
C18 C 0.2389(11) 0.5661(11) 0.7521(10) 0.030(2) Uani 1 1 d . U
H18A H 0.1538 0.5290 0.7024 0.035 Uiso 1 1 calc R U
C19 C 0.3608(11) 0.5601(10) 0.7287(9) 0.026(2) Uani 1 1 d . U
H19A H 0.3566 0.5179 0.6615 0.031 Uiso 1 1 calc R U
C20 C 0.6632(12) 0.4633(10) 0.8410(9) 0.024(2) Uani 1 1 d . U
C21 C 0.8067(12) 0.4372(10) 0.8641(10) 0.030(2) Uani 1 1 d . U
C22 C 0.8399(12) 0.4236(10) 0.7595(11) 0.030(2) Uani 1 1 d . U
C23 C 0.7914(12) 0.5202(9) 0.7071(10) 0.025(2) Uani 1 1 d . U
C24 C 0.5872(13) 0.6755(10) 0.5558(9) 0.028(2) Uani 1 1 d . U
C25 C 0.5677(17) 0.7082(13) 0.4543(10) 0.045(4) Uani 1 1 d . U
H25C H 0.6554 0.7190 0.4369 0.054 Uiso 1 1 calc R U
H25A H 0.5335 0.7803 0.4567 0.03(4) Uiso 1 1 calc R .
H25B H 0.5009 0.6474 0.4005 0.15(11) Uiso 1 1 calc R .
C26 C 1.034(3) 1.320(2) 0.5050(18) 0.117(10) Uani 1 1 d . U
H26A H 1.0791 1.3182 0.4475 0.141 Uiso 1 1 calc R U
H26B H 1.0375 1.4019 0.5344 0.141 Uiso 1 1 calc R U
C27 C 0.891(2) 1.2592(19) 0.4631(15) 0.079(5) Uani 1 1 d . U
H27A H 0.8300 1.3016 0.4936 0.095 Uiso 1 1 calc R U
H27B H 0.8606 1.2496 0.3856 0.095 Uiso 1 1 calc R U
C28 C 0.890(2) 1.148(2) 0.4938(18) 0.085(6) Uani 1 1 d . U
H28A H 0.8928 1.0881 0.4350 0.102 Uiso 1 1 calc R U
H28B H 0.8072 1.1238 0.5164 0.102 Uiso 1 1 calc R U
C29 C 1.018(3) 1.1683(17) 0.5837(19) 0.106(10) Uani 1 1 d . U
H29A H 0.9941 1.1750 0.6511 0.128 Uiso 1 1 calc R U
H29B H 1.0655 1.1027 0.5768 0.128 Uiso 1 1 calc R U

loop_
_atom_site_aniso_label
_atom_site_aniso_U_11
_atom_site_aniso_U_22
_atom_site_aniso_U_33
_atom_site_aniso_U_23
_atom_site_aniso_U_13
_atom_site_aniso_U_12
Ni1 0.0120(6) 0.0152(6) 0.0167(7) 0.0043(5) 0.0038(5) 0.0010(5)
Ni2 0.0162(7) 0.0194(7) 0.0179(7) 0.0059(5) 0.0061(5) 0.0050(5)
O1 0.061(8) 0.097(11) 0.083(10) 0.011(8) 0.010(7) -0.004(7)
N1 0.009(3) 0.017(4) 0.023(4) 0.000(3) 0.005(3) 0.002(3)
N2 0.017(4) 0.011(4) 0.020(4) 0.002(3) 0.006(3) 0.000(3)
N3 0.014(4) 0.021(4) 0.021(4) 0.011(3) 0.005(3) 0.002(3)
N4 0.027(5) 0.028(5) 0.023(4) 0.005(4) 0.008(4) 0.004(4)
F1 0.026(3) 0.029(3) 0.027(3) 0.004(3) 0.012(3) 0.008(3)
F2 0.016(3) 0.019(3) 0.032(3) 0.009(3) -0.002(3) 0.000(2)
F3 0.030(3) 0.022(3) 0.035(4) 0.001(3) 0.006(3) 0.006(3)
F4 0.021(3) 0.030(4) 0.037(4) 0.010(3) 0.005(3) 0.017(3)
F5 0.040(4) 0.031(4) 0.046(4) 0.026(3) 0.009(3) 0.005(3)
F6 0.023(3) 0.038(4) 0.026(3) 0.009(3) -0.005(3) -0.002(3)
F7 0.031(4) 0.039(4) 0.021(3) 0.007(3) 0.011(3) 0.007(3)
F8 0.024(3) 0.022(3) 0.027(3) 0.006(3) 0.005(3) -0.006(2)
F9 0.064(5) 0.037(4) 0.024(3) 0.014(3) 0.018(3) 0.025(4)
F10 0.033(4) 0.022(3) 0.043(4) 0.008(3) 0.013(3) 0.000(3)
F11 0.038(4) 0.040(4) 0.049(5) 0.000(4) -0.009(4) 0.003(3)
F12 0.043(4) 0.037(4) 0.051(5) 0.025(4) 0.009(4) 0.020(3)
F13 0.046(4) 0.018(3) 0.060(5) 0.001(3) 0.028(4) 0.003(3)
F14 0.014(3) 0.030(4) 0.112(8) 0.027(4) 0.022(4) 0.012(3)
F15 0.064(5) 0.047(5) 0.041(4) 0.015(3) 0.033(4) 0.022(4)
F16 0.025(4) 0.024(3) 0.085(6) 0.022(4) 0.027(4) 0.006(3)
C1 0.014(4) 0.020(5) 0.023(5) 0.006(4) 0.001(4) 0.001(3)
C2 0.014(4) 0.017(4) 0.036(5) 0.008(4) 0.004(4) 0.003(4)
C3 0.026(5) 0.014(5) 0.030(5) 0.007(4) 0.007(4) 0.000(4)
C4 0.018(4) 0.024(5) 0.017(5) 0.006(4) 0.004(4) -0.002(4)
C5 0.024(5) 0.023(5) 0.030(6) 0.005(5) 0.014(4) 0.006(4)
C6 0.021(5) 0.020(5) 0.037(6) 0.005(5) 0.018(5) -0.001(4)
C7 0.020(5) 0.023(6) 0.036(6) 0.001(5) 0.010(4) 0.002(4)
C8 0.017(4) 0.029(6) 0.026(5) 0.007(5) 0.002(4) 0.003(4)
C9 0.015(4) 0.008(4) 0.022(4) 0.001(4) 0.002(4) 0.001(3)
C10 0.019(4) 0.014(5) 0.020(4) 0.003(4) 0.002(4) 0.001(4)
C11 0.018(5) 0.027(6) 0.024(5) 0.006(4) 0.000(4) 0.000(4)
C12 0.028(6) 0.033(6) 0.021(5) 0.005(5) 0.004(4) -0.006(5)
C13 0.022(5) 0.033(6) 0.024(5) 0.012(5) 0.006(4) 0.000(5)
C14 0.019(4) 0.011(4) 0.019(4) 0.004(4) 0.006(3) 0.005(3)
C15 0.017(4) 0.013(5) 0.022(4) 0.010(4) 0.004(3) 0.001(3)
C16 0.023(5) 0.026(6) 0.029(6) 0.006(4) 0.006(4) 0.006(4)
C17 0.016(5) 0.023(6) 0.042(6) 0.007(5) 0.011(4) 0.002(4)
C18 0.013(5) 0.034(6) 0.034(6) 0.000(5) 0.001(4) -0.004(4)
C19 0.019(5) 0.027(6) 0.025(5) -0.003(4) 0.002(4) -0.004(4)
C20 0.026(5) 0.023(5) 0.025(5) 0.008(4) 0.007(4) 0.005(4)
C21 0.023(5) 0.024(5) 0.041(6) 0.017(4) 0.000(4) 0.002(4)
C22 0.022(5) 0.020(5) 0.053(6) 0.011(4) 0.016(5) 0.004(4)
C23 0.027(5) 0.019(5) 0.040(6) 0.009(4) 0.022(5) 0.007(4)
C24 0.036(6) 0.021(6) 0.024(5) 0.004(4) 0.003(5) 0.006(5)
C25 0.069(10) 0.043(8) 0.021(6) 0.009(6) 0.008(7) 0.014(7)
C26 0.18(2) 0.075(14) 0.055(13) 0.017(10) -0.007(13) -0.046(14)
C27 0.103(12) 0.090(12) 0.045(10) 0.001(9) 0.007(9) 0.054(11)
C28 0.069(12) 0.088(13) 0.076(14) 0.017(11) 0.003(9) -0.017(10)
C29 0.14(2) 0.046(11) 0.087(16) 0.016(9) -0.039(13) -0.004(10)

loop_
_atom_type_symbol
_atom_type_description
_atom_type_scat_dispersion_real
_atom_type_scat_dispersion_imag
_atom_type_scat_source
C C 0.0033 0.0016 'International Tables Vol C Tables 4.2.6.8 and 6.1.1.4'
H H 0.0000 0.0000 'International Tables Vol C Tables 4.2.6.8 and 6.1.1.4'
N N 0.0061 0.0033 'International Tables Vol C Tables 4.2.6.8 and 6.1.1.4'
O O 0.0106 0.0060 'International Tables Vol C Tables 4.2.6.8 and 6.1.1.4'
F F 0.0171 0.0103 'International Tables Vol C Tables 4.2.6.8 and 6.1.1.4'
Ni Ni 0.3393 1.1124 'International Tables Vol C Tables 4.2.6.8 and 6.1.1.4'

loop_
_geom_angle_atom_site_label_1
_geom_angle_atom_site_label_2
_geom_angle_atom_site_label_3
_geom_angle
C4 Ni1 C1 85.0(5)
C4 Ni1 N1 93.6(4)
C1 Ni1 N1 165.7(4)
C4 Ni1 N2 173.3(4)
C1 Ni1 N2 97.5(4)
N1 Ni1 N2 82.4(4)
C20 Ni2 C23 85.8(5)
C20 Ni2 N4 167.9(5)
C23 Ni2 N4 89.5(5)
C20 Ni2 N3 91.4(4)
C23 Ni2 N3 176.7(4)
N4 Ni2 N3 92.9(4)
C26 O1 C29 107.5(16)
C5 N1 C9 118.1(9)
C5 N1 Ni1 129.7(8)
C9 N1 Ni1 110.6(6)
C14 N2 C10 118.6(9)
C14 N2 Ni1 130.1(7)
C10 N2 Ni1 109.0(6)
C19 N3 C15 116.7(9)
C19 N3 Ni2 116.4(8)
C15 N3 Ni2 126.5(7)
C24 N4 Ni2 169.4(10)
F2 C1 F1 103.6(8)
F2 C1 C2 105.8(8)
F1 C1 C2 106.5(9)
F2 C1 Ni1 116.0(7)
F1 C1 Ni1 113.3(7)
C2 C1 Ni1 110.8(7)
F4 C2 F3 107.4(8)
F4 C2 C3 113.2(9)
F3 C2 C3 107.8(9)
F4 C2 C1 113.2(8)
F3 C2 C1 109.1(9)
C3 C2 C1 106.1(9)
F5 C3 F6 106.3(9)
F5 C3 C2 113.9(9)
F6 C3 C2 107.6(9)
F5 C3 C4 114.3(9)
F6 C3 C4 108.4(9)
C2 C3 C4 106.1(9)
F7 C4 F8 103.4(8)
F7 C4 C3 107.4(8)
F8 C4 C3 105.5(8)
F7 C4 Ni1 115.0(7)
F8 C4 Ni1 111.1(7)
C3 C4 Ni1 113.5(7)
N1 C5 C6 121.7(11)
C7 C6 C5 120.0(10)
C6 C7 C8 119.8(11)
C7 C8 C9 118.1(11)
N1 C9 C8 122.1(10)
N1 C9 C10 114.6(8)
C8 C9 C10 123.2(9)
C11 C10 N2 122.5(10)
C11 C10 C9 124.0(10)
N2 C10 C9 113.4(9)
C10 C11 C12 118.9(10)
C11 C12 C13 119.1(11)
C12 C13 C14 120.4(10)
N2 C14 C13 120.1(10)
N2 C14 C15 120.3(9)
C13 C14 C15 119.4(9)
C16 C15 N3 121.7(10)
C16 C15 C14 121.2(10)
N3 C15 C14 117.0(9)
C15 C16 C17 119.8(11)
C18 C17 C16 118.2(10)
C17 C18 C19 118.8(10)
N3 C19 C18 124.7(11)
F10 C20 F9 102.8(9)
F10 C20 C21 107.5(9)
F9 C20 C21 106.4(9)
F10 C20 Ni2 110.2(7)
F9 C20 Ni2 117.7(8)
C21 C20 Ni2 111.6(8)
F11 C21 F12 108.4(10)
F11 C21 C22 107.7(10)
F12 C21 C22 111.8(10)
F11 C21 C20 108.4(10)
F12 C21 C20 115.1(10)
C22 C21 C20 105.1(10)
F13 C22 F14 106.2(9)
F13 C22 C21 109.1(9)
F14 C22 C21 108.8(11)
F13 C22 C23 110.4(11)
F14 C22 C23 115.4(9)
C21 C22 C23 106.8(9)
F15 C23 F16 104.6(9)
F15 C23 C22 106.9(9)
F16 C23 C22 105.6(9)
F15 C23 Ni2 116.2(8)
F16 C23 Ni2 110.0(7)
C22 C23 Ni2 112.7(8)
N4 C24 C25 176.1(14)
O1 C26 C27 110.8(18)
C28 C27 C26 104.8(18)
C27 C28 C29 103.8(17)
O1 C29 C28 108.7(17)

loop_
_geom_bond_atom_site_label_1
_geom_bond_atom_site_label_2
_geom_bond_distance
Ni1 C4 1.909(10)
Ni1 C1 1.918(10)
Ni1 N1 1.956(8)
Ni1 N2 1.985(9)
Ni2 C20 1.895(11)
Ni2 C23 1.908(11)
Ni2 N4 1.918(10)
Ni2 N3 1.953(9)
O1 C26 1.38(3)
O1 C29 1.41(3)
N1 C5 1.344(13)
N1 C9 1.360(13)
N2 C14 1.352(13)
N2 C10 1.376(13)
N3 C19 1.319(14)
N3 C15 1.372(14)
N4 C24 1.122(15)
F1 C1 1.393(12)
F2 C1 1.381(12)
F3 C2 1.373(13)
F4 C2 1.370(12)
F5 C3 1.342(12)
F6 C3 1.375(13)
F7 C4 1.386(12)
F8 C4 1.387(12)
F9 C20 1.385(13)
F10 C20 1.383(13)
F11 C21 1.343(14)
F12 C21 1.345(13)
F13 C22 1.341(14)
F14 C22 1.356(13)
F15 C23 1.372(14)
F16 C23 1.392(13)
C1 C2 1.518(14)
C2 C3 1.499(16)
C3 C4 1.525(15)
C5 C6 1.386(16)
C6 C7 1.350(17)
C7 C8 1.387(16)
C8 C9 1.392(14)
C9 C10 1.481(14)
C10 C11 1.371(15)
C11 C12 1.380(16)
C12 C13 1.385(16)
C13 C14 1.397(15)
C14 C15 1.455(14)
C15 C16 1.371(15)
C16 C17 1.395(16)
C17 C18 1.366(17)
C18 C19 1.374(16)
C20 C21 1.519(16)
C21 C22 1.516(18)
C22 C23 1.527(16)
C24 C25 1.448(17)
C26 C27 1.47(3)
C27 C28 1.45(3)
C28 C29 1.50(3)
